data_9010123
loop_
_publ_author_name
'Diego Gatta, G.'
'Nestola, F.'
'Bromiley, G. D.'
'Loose, A.'

_publ_section_title
;
 New insight into crystal chemistry of topaz: a multi-methodological study
 Sample: Neutron refinement at T = 298 K
;
_journal_name_full 'American Mineralogist'
_journal_page_first 1839
_journal_page_last 1846
_journal_paper_doi 10.2138/am.2006.2223
_journal_volume 91
_journal_year 2006
_chemical_compound_source 'Ouro Preto, Minas Gerias, Brazil'
_chemical_formula_sum 'Al2 F1.56 H0.44 O4.44 Si'
_chemical_name_mineral Topaz
_space_group_IT_number 62
_symmetry_space_group_name_Hall '-P 2c 2ab'
_symmetry_space_group_name_H-M 'P b n m'
_cell_angle_alpha 90
_cell_angle_beta 90
_cell_angle_gamma 90
_cell_length_a 4.667
_cell_length_b 8.834
_cell_length_c 8.395
_cell_formula_units_Z 4
_cell_volume 346.111
_database_code_amcsd 0004244
_diffrn_ambient_temperature 298
_exptl_crystal_density_diffrn 3.515
_cod_original_formula_sum 'Al2 Si O4.44 F1.56 H.44'
_cod_database_code 9010123

loop_
_space_group_symop_operation_xyz
x,y,z
x,y,1/2-z
-x,-y,1/2+z
1/2+x,1/2-y,1/2+z
1/2-x,1/2+y,1/2-z
1/2-x,1/2+y,z
1/2+x,1/2-y,-z
-x,-y,-z

loop_
_atom_site_aniso_label
_atom_site_aniso_U_11
_atom_site_aniso_U_22
_atom_site_aniso_U_33
_atom_site_aniso_U_12
_atom_site_aniso_U_13
_atom_site_aniso_U_23
Al 0.00370 0.00260 0.00480 0.00020 -0.00001 0.00020
Si 0.00260 0.00200 0.00450 0.00030 0.00000 0.00000
O1 0.00380 0.00410 0.00540 -0.00110 0.00000 0.00000
O2 0.00550 0.00260 0.00570 0.00080 0.00000 0.00000
O3 0.00430 0.00370 0.00540 0.00080 -0.00110 -0.00020
F4 0.00600 0.00560 0.00840 0.00220 -0.00080 0.00100
O4 0.00600 0.00560 0.00840 0.00220 -0.00080 0.00100
H4 0.04100 0.04900 0.01900 0.02600 0.01500 0.01400

loop_
_atom_site_label
_atom_site_fract_x
_atom_site_fract_y
_atom_site_fract_z
_atom_site_occupancy
_atom_site_U_iso_or_equiv
Al 0.90510 0.13123 0.08170 1.00000 0.00370
Si 0.39960 0.94088 0.25000 1.00000 0.00300
O1 0.70590 0.03129 0.25000 1.00000 0.00450
O2 0.45290 0.75627 0.25000 1.00000 0.00460
O3 0.21140 0.98961 0.09270 1.00000 0.00450
F4 0.59760 0.25265 0.05971 0.78000 0.00670
O4 0.59760 0.25265 0.05971 0.22000 0.00670
H4 0.49500 0.25200 0.16290 0.22000 0.03700

loop_
_cod_related_entry_id
_cod_related_entry_database
_cod_related_entry_code
1 AMCSD 0004244
